data_4345650
loop_
_publ_author_name
'Wong, Ho-Yin'
'Lo, Wai-Sum'
'Chan, Wesley Ting Kwok'
'Law, Ga-Lai'

_publ_section_title
;
 Mechanistic Investigation of Inducing Triboluminescence in
 Lanthanide(III) \b-Diketonate Complexes.
;
_journal_issue 9
_journal_name_full 'Inorganic chemistry'
_journal_page_first 5135
_journal_page_last 5140
_journal_paper_doi 10.1021/acs.inorgchem.7b00273
_journal_volume 56
_journal_year 2017
_chemical_formula_moiety 'C60 H44 Eu O8, C6 H16 N'
_chemical_formula_sum 'C66 H60 Eu N O8'
_chemical_formula_weight 1147.11
_space_group_crystal_system monoclinic
_space_group_IT_number 9
_space_group_name_Hall 'C -2yc'
_space_group_name_H-M_alt 'C 1 c 1'
_atom_sites_solution_hydrogens geom
_atom_sites_solution_primary direct
_atom_sites_solution_secondary difmap
_audit_creation_method SHELXL-97
_cell_angle_alpha 90.00
_cell_angle_beta 120.1653(18)
_cell_angle_gamma 90.00
_cell_formula_units_Z 4
_cell_length_a 29.6179(10)
_cell_length_b 9.1540(3)
_cell_length_c 25.3121(8)
_cell_measurement_reflns_used 8266
_cell_measurement_temperature 296(2)
_cell_measurement_theta_max 21.44
_cell_measurement_theta_min 2.36
_cell_volume 5933.3(4)
_computing_cell_refinement 'Bruker APEX2'
_computing_data_collection 'Bruker APEX2'
_computing_data_reduction 'Bruker SAINT'
_computing_molecular_graphics 'Bruker SHELXTL'
_computing_publication_material 'Bruker SHELXTL'
_computing_structure_refinement 'SHELXL-97 (Sheldrick, 1997)'
_computing_structure_solution 'SHELXS-97 (Sheldrick, 1990)'
_diffrn_ambient_temperature 296(2)
_diffrn_measured_fraction_theta_full 0.992
_diffrn_measured_fraction_theta_max 0.992
_diffrn_measurement_device_type 'CCD area detector'
_diffrn_measurement_method 'phi and omega scans'
_diffrn_radiation_monochromator graphite
_diffrn_radiation_source 'fine-focus sealed tube'
_diffrn_radiation_type MoK\a
_diffrn_radiation_wavelength 0.71073
_diffrn_reflns_av_R_equivalents 0.0566
_diffrn_reflns_av_sigmaI/netI 0.0781
_diffrn_reflns_limit_h_max 38
_diffrn_reflns_limit_h_min -38
_diffrn_reflns_limit_k_max 10
_diffrn_reflns_limit_k_min -11
_diffrn_reflns_limit_l_max 32
_diffrn_reflns_limit_l_min -32
_diffrn_reflns_number 35707
_diffrn_reflns_theta_full 27.48
_diffrn_reflns_theta_max 27.48
_diffrn_reflns_theta_min 1.59
_exptl_absorpt_coefficient_mu 1.111
_exptl_absorpt_correction_T_max 0.7317
_exptl_absorpt_correction_T_min 0.6906
_exptl_absorpt_correction_type multi-scan
_exptl_absorpt_process_details 'SAINT ver 7.68a; BRUKER SADABS'
_exptl_crystal_colour yellow
_exptl_crystal_density_diffrn 1.284
_exptl_crystal_density_method 'not measured'
_exptl_crystal_description Block
_exptl_crystal_F_000 2360
_exptl_crystal_size_max 0.36
_exptl_crystal_size_mid 0.30
_exptl_crystal_size_min 0.30
_refine_diff_density_max 0.766
_refine_diff_density_min -0.474
_refine_diff_density_rms 0.065
_refine_ls_abs_structure_details 'Flack H D (1983), Acta Cryst. A39, 876-881'
_refine_ls_abs_structure_Flack 0.835(11)
_refine_ls_extinction_method none
_refine_ls_goodness_of_fit_ref 0.982
_refine_ls_hydrogen_treatment mixed
_refine_ls_matrix_type full
_refine_ls_number_parameters 677
_refine_ls_number_reflns 12473
_refine_ls_number_restraints 5
_refine_ls_restrained_S_all 0.982
_refine_ls_R_factor_all 0.0901
_refine_ls_R_factor_gt 0.0450
_refine_ls_shift/su_max 0.001
_refine_ls_shift/su_mean 0.000
_refine_ls_structure_factor_coef Fsqd
_refine_ls_weighting_details 'calc w=1/[\s^2^(Fo^2^)+(0.0381P)^2^+0.0000P] where P=(Fo^2^+2Fc^2^)/3'
_refine_ls_weighting_scheme calc
_refine_ls_wR_factor_gt 0.0807
_refine_ls_wR_factor_ref 0.0966
_reflns_number_gt 8013
_reflns_number_total 12473
_reflns_threshold_expression >2sigma(I)
_cod_data_source_file ic7b00273_si_005.cif
_cod_data_source_block bcwhy03
_cod_depositor_comments
;
The following automatic conversions were performed:

'_symmetry_cell_setting' value 'Monoclinic' changed to 'monoclinic'
according to
/home/data/users/saulius/crontab/automatic-downloads/rss-feeds/ACS/lib/dictionaries/cif_core.dic
dictionary named 'cif_core.dic' version 2.4.2 from 2011-04-26.

Automatic conversion script
Id: cif_fix_values 4973 2017-02-22 13:04:09Z antanas 

 Adding full bibliography for 4345646--4345650.cif.
;
_cod_original_cell_volume 5933.3(3)
_cod_original_sg_symbol_H-M 'C c'
_cod_database_code 4345650

loop_
_space_group_symop_id
_space_group_symop_operation_xyz
1 'x, y, z'
2 'x, -y, z+1/2'
3 'x+1/2, y+1/2, z'
4 'x+1/2, -y+1/2, z+1/2'

loop_
_atom_site_label
_atom_site_type_symbol
_atom_site_fract_x
_atom_site_fract_y
_atom_site_fract_z
_atom_site_U_iso_or_equiv
_atom_site_adp_type
_atom_site_occupancy
_atom_site_symmetry_multiplicity
_atom_site_calc_flag
_atom_site_refinement_flags
Eu1 Eu 0.00421(3) 0.21383(3) 0.24509(3) 0.05405(9) Uani 1 1 d .
O1 O 0.0768(2) 0.0774(7) 0.3251(3) 0.0578(16) Uani 1 1 d .
O2 O -0.0255(3) 0.0732(8) 0.3026(3) 0.074(2) Uani 1 1 d .
O3 O 0.0311(3) 0.0533(7) 0.1912(3) 0.0588(16) Uani 1 1 d .
O4 O -0.0659(3) 0.0701(8) 0.1772(3) 0.074(2) Uani 1 1 d .
O5 O 0.0738(3) 0.3368(9) 0.2408(3) 0.0649(18) Uani 1 1 d .
O6 O -0.0298(3) 0.3500(9) 0.1548(4) 0.079(2) Uani 1 1 d .
O7 O 0.0362(3) 0.3705(7) 0.3330(3) 0.0591(17) Uani 1 1 d .
O8 O -0.0660(3) 0.3495(9) 0.2378(3) 0.072(2) Uani 1 1 d .
N1 N 0.0929(2) -0.2099(6) 0.2908(3) 0.0759(16) Uani 1 1 d .
H1N H 0.078(3) -0.136(8) 0.291(3) 0.091 Uiso 1 1 d .
C1N C 0.1192(3) -0.2658(7) 0.3546(3) 0.083(2) Uani 1 1 d .
H1NA H 0.0936 -0.2749 0.3676 0.099 Uiso 1 1 calc R
H1NB H 0.1451 -0.1951 0.3812 0.099 Uiso 1 1 calc R
C2N C 0.1455(3) -0.4114(8) 0.3621(3) 0.089(2) Uani 1 1 d .
H2NA H 0.1622 -0.4408 0.4042 0.134 Uiso 1 1 calc R
H2NB H 0.1711 -0.4032 0.3497 0.134 Uiso 1 1 calc R
H2NC H 0.1198 -0.4829 0.3372 0.134 Uiso 1 1 calc R
C3N C 0.0449(4) -0.2967(9) 0.2469(4) 0.100(3) Uani 1 1 d .
H3NA H 0.0354 -0.2712 0.2054 0.120 Uiso 1 1 calc R
H3NB H 0.0535 -0.3998 0.2525 0.120 Uiso 1 1 calc R
C4N C -0.0009(7) -0.2716(9) 0.2547(9) 0.113(5) Uani 1 1 d .
H4NA H -0.0298 -0.3295 0.2257 0.169 Uiso 1 1 calc R
H4NB H -0.0103 -0.1701 0.2482 0.169 Uiso 1 1 calc R
H4NC H 0.0077 -0.2988 0.2954 0.169 Uiso 1 1 calc R
C5N C 0.1290(4) -0.1939(9) 0.2657(4) 0.096(2) Uani 1 1 d .
H5NA H 0.1420 -0.2899 0.2639 0.116 Uiso 1 1 calc R
H5NB H 0.1090 -0.1575 0.2242 0.116 Uiso 1 1 calc R
C6N C 0.1725(5) -0.0992(11) 0.2997(6) 0.151(4) Uani 1 1 d .
H6NA H 0.1935 -0.0958 0.2807 0.227 Uiso 1 1 calc R
H6NB H 0.1931 -0.1353 0.3407 0.227 Uiso 1 1 calc R
H6NC H 0.1601 -0.0028 0.3006 0.227 Uiso 1 1 calc R
C1 C 0.0868(3) 0.0667(7) 0.3805(3) 0.0582(19) Uani 1 1 d .
C2 C 0.0503(3) 0.0421(8) 0.3980(3) 0.064(2) Uani 1 1 d .
H2A H 0.0625 0.0286 0.4394 0.077 Uiso 1 1 calc R
C3 C -0.0031(4) 0.0358(11) 0.3588(5) 0.064(3) Uani 1 1 d .
C4 C 0.0070(4) -0.0059(10) 0.1389(4) 0.059(3) Uani 1 1 d .
C5 C -0.0464(3) -0.0320(8) 0.1058(4) 0.068(2) Uani 1 1 d .
H5A H -0.0604 -0.0739 0.0672 0.082 Uiso 1 1 calc R
C6 C -0.0800(3) 0.0017(7) 0.1277(4) 0.0618(18) Uani 1 1 d .
C7 C 0.0798(4) 0.3803(9) 0.1980(4) 0.058(2) Uani 1 1 d .
C8 C 0.0391(4) 0.4062(9) 0.1387(4) 0.062(2) Uani 1 1 d .
H8A H 0.0480 0.4331 0.1097 0.074 Uiso 1 1 calc R
C9 C -0.0145(4) 0.3949(10) 0.1191(4) 0.059(2) Uani 1 1 d .
C10 C 0.0141(4) 0.4347(9) 0.3580(4) 0.054(2) Uani 1 1 d .
C11 C -0.0383(4) 0.4514(10) 0.3343(4) 0.072(3) Uani 1 1 d .
H11A H -0.0496 0.4920 0.3594 0.086 Uiso 1 1 calc R
C12 C -0.0760(4) 0.4123(10) 0.2756(4) 0.064(2) Uani 1 1 d .
C13 C 0.1433(3) 0.0814(7) 0.4283(3) 0.0662(16) Uani 1 1 d .
C14 C 0.1646(4) 0.0056(10) 0.4827(4) 0.093(3) Uani 1 1 d .
H14A H 0.1444 -0.0599 0.4901 0.111 Uiso 1 1 calc R
C15 C 0.2176(4) 0.0291(15) 0.5269(5) 0.135(4) Uani 1 1 d .
H15A H 0.2327 -0.0232 0.5633 0.162 Uiso 1 1 calc R
C16 C 0.2469(4) 0.1282(17) 0.5165(6) 0.146(5) Uani 1 1 d .
H16A H 0.2815 0.1451 0.5463 0.175 Uiso 1 1 calc R
C17 C 0.2254(4) 0.2023(13) 0.4623(6) 0.130(3) Uani 1 1 d .
H17A H 0.2451 0.2706 0.4553 0.156 Uiso 1 1 calc R
C18 C 0.1731(3) 0.1742(9) 0.4168(4) 0.091(2) Uani 1 1 d .
H18A H 0.1590 0.2196 0.3789 0.110 Uiso 1 1 calc R
C31 C -0.0363(5) -0.0180(11) 0.3806(5) 0.107(5) Uani 1 1 d D
C32 C -0.0262(3) -0.0432(8) 0.4380(3) 0.089(2) Uani 1 1 d D
H32A H 0.0071 -0.0199 0.4695 0.106 Uiso 1 1 calc R
C33 C -0.0595(4) -0.0989(9) 0.4545(5) 0.110(3) Uani 1 1 d D
H33A H -0.0475 -0.1127 0.4959 0.132 Uiso 1 1 calc R
C34 C -0.1059(7) -0.1330(16) 0.4169(7) 0.224(11) Uani 1 1 d D
H34A H -0.1286 -0.1672 0.4294 0.269 Uiso 1 1 calc R
C35 C -0.1208(5) -0.1173(19) 0.3575(9) 0.339(17) Uani 1 1 d D
H35A H -0.1543 -0.1457 0.3279 0.407 Uiso 1 1 calc R
C36 C -0.0854(5) -0.0564(17) 0.3388(6) 0.275(13) Uani 1 1 d D
H36A H -0.0970 -0.0439 0.2974 0.329 Uiso 1 1 calc R
C41 C 0.0434(4) -0.0494(10) 0.1137(4) 0.059(2) Uani 1 1 d .
C42 C 0.0849(4) 0.0336(9) 0.1265(4) 0.080(3) Uani 1 1 d .
H42A H 0.0915 0.1180 0.1497 0.096 Uiso 1 1 calc R
C43 C 0.1180(3) -0.0061(9) 0.1053(4) 0.085(2) Uani 1 1 d .
H43A H 0.1468 0.0507 0.1134 0.102 Uiso 1 1 calc R
C44 C 0.1062(4) -0.1387(10) 0.0700(5) 0.080(3) Uani 1 1 d .
H44A H 0.1290 -0.1709 0.0574 0.096 Uiso 1 1 calc R
C45 C 0.0633(3) -0.2162(9) 0.0552(3) 0.083(2) Uani 1 1 d .
H45A H 0.0556 -0.2982 0.0304 0.100 Uiso 1 1 calc R
C46 C 0.0299(3) -0.1751(8) 0.0767(3) 0.077(2) Uani 1 1 d .
H46A H 0.0000 -0.2285 0.0669 0.093 Uiso 1 1 calc R
C61 C -0.1350(3) -0.0511(8) 0.0932(3) 0.0749(18) Uani 1 1 d .
C62 C -0.1658(4) -0.0418(14) 0.1159(5) 0.156(4) Uani 1 1 d .
H62A H -0.1519 0.0010 0.1543 0.187 Uiso 1 1 calc R
C63 C -0.2171(4) -0.0888(16) 0.0889(6) 0.180(6) Uani 1 1 d .
H63A H -0.2356 -0.0864 0.1096 0.216 Uiso 1 1 calc R
C64 C -0.2383(4) -0.1372(14) 0.0323(7) 0.162(5) Uani 1 1 d .
H64A H -0.2731 -0.1660 0.0114 0.194 Uiso 1 1 calc R
C65 C -0.2105(5) -0.145(3) 0.0055(7) 0.283(13) Uani 1 1 d .
H65A H -0.2253 -0.1842 -0.0336 0.340 Uiso 1 1 calc R
C66 C -0.1596(4) -0.095(2) 0.0342(6) 0.220(9) Uani 1 1 d .
H66A H -0.1419 -0.0925 0.0125 0.264 Uiso 1 1 calc R
C71 C 0.1351(3) 0.4159(9) 0.2137(4) 0.063(2) Uani 1 1 d .
C72 C 0.1486(4) 0.5061(10) 0.1824(5) 0.100(3) Uani 1 1 d .
H72A H 0.1222 0.5483 0.1468 0.120 Uiso 1 1 calc R
C73 C 0.2001(5) 0.5402(16) 0.2003(7) 0.143(5) Uani 1 1 d .
H73A H 0.2082 0.6068 0.1786 0.172 Uiso 1 1 calc R
C74 C 0.2361(5) 0.475(2) 0.2484(6) 0.152(6) Uani 1 1 d .
H74A H 0.2707 0.4962 0.2606 0.182 Uiso 1 1 calc R
C75 C 0.2265(4) 0.3768(13) 0.2830(6) 0.121(3) Uani 1 1 d .
H75A H 0.2534 0.3316 0.3173 0.145 Uiso 1 1 calc R
C76 C 0.1759(4) 0.3500(10) 0.2641(5) 0.092(3) Uani 1 1 d .
H76A H 0.1680 0.2838 0.2862 0.110 Uiso 1 1 calc R
C91 C -0.0527(5) 0.4482(11) 0.0595(5) 0.077(3) Uani 1 1 d .
C92 C -0.1031(5) 0.4557(19) 0.0479(6) 0.177(7) Uani 1 1 d .
H92A H -0.1106 0.4251 0.0777 0.212 Uiso 1 1 calc R
C93 C -0.1446(5) 0.509(2) -0.0090(7) 0.216(9) Uani 1 1 d .
H93A H -0.1787 0.5111 -0.0164 0.259 Uiso 1 1 calc R
C94 C -0.1338(5) 0.558(2) -0.0520(7) 0.170(8) Uani 1 1 d .
H94A H -0.1602 0.5955 -0.0888 0.204 Uiso 1 1 calc R
C95 C -0.0854(5) 0.5505(13) -0.0410(4) 0.121(4) Uani 1 1 d .
H95A H -0.0782 0.5790 -0.0713 0.146 Uiso 1 1 calc R
C96 C -0.0449(3) 0.5015(9) 0.0145(3) 0.085(2) Uani 1 1 d .
H96A H -0.0110 0.5052 0.0213 0.103 Uiso 1 1 calc R
C101 C 0.0528(4) 0.4967(9) 0.4215(4) 0.063(2) Uani 1 1 d .
C102 C 0.0383(3) 0.6130(9) 0.4448(4) 0.085(2) Uani 1 1 d .
H10A H 0.0054 0.6550 0.4224 0.102 Uiso 1 1 calc R
C103 C 0.0742(4) 0.6652(10) 0.5022(4) 0.096(2) Uani 1 1 d .
H10B H 0.0650 0.7426 0.5187 0.115 Uiso 1 1 calc R
C104 C 0.1211(5) 0.6080(10) 0.5340(4) 0.089(3) Uani 1 1 d .
H10C H 0.1449 0.6485 0.5716 0.107 Uiso 1 1 calc R
C105 C 0.1359(4) 0.4868(11) 0.5121(4) 0.089(3) Uani 1 1 d .
H10D H 0.1684 0.4435 0.5357 0.107 Uiso 1 1 calc R
C106 C 0.1013(4) 0.4338(10) 0.4553(4) 0.074(2) Uani 1 1 d .
H10E H 0.1105 0.3551 0.4396 0.089 Uiso 1 1 calc R
C121 C -0.1326(3) 0.4282(13) 0.2542(4) 0.114(4) Uani 1 1 d G
C122 C -0.1676(4) 0.3460(14) 0.2040(5) 0.219(10) Uani 1 1 d G
H12A H -0.1555 0.2881 0.1835 0.263 Uiso 1 1 calc R
C123 C -0.2206(4) 0.3501(19) 0.1845(5) 0.50(3) Uani 1 1 d G
H12B H -0.2440 0.2951 0.1509 0.601 Uiso 1 1 calc R
C124 C -0.2387(3) 0.437(2) 0.2152(6) 0.252(13) Uani 1 1 d G
H12C H -0.2741 0.4393 0.2021 0.303 Uiso 1 1 calc R
C125 C -0.2037(5) 0.5188(19) 0.2654(7) 0.35(2) Uani 1 1 d G
H12D H -0.2157 0.5766 0.2859 0.425 Uiso 1 1 calc R
C126 C -0.1506(5) 0.5146(15) 0.2849(5) 0.297(15) Uani 1 1 d G
H12E H -0.1272 0.5697 0.3185 0.356 Uiso 1 1 calc R

loop_
_atom_site_aniso_label
_atom_site_aniso_U_11
_atom_site_aniso_U_22
_atom_site_aniso_U_33
_atom_site_aniso_U_23
_atom_site_aniso_U_13
_atom_site_aniso_U_12
Eu1 0.06912(15) 0.05011(14) 0.05099(14) -0.0034(3) 0.03618(12) 0.0007(4)
O1 0.070(4) 0.057(3) 0.048(3) 0.005(3) 0.030(3) 0.011(3)
O2 0.075(5) 0.088(5) 0.058(4) 0.002(4) 0.033(4) -0.014(4)
O3 0.069(4) 0.056(3) 0.055(4) -0.019(3) 0.034(3) -0.006(3)
O4 0.080(5) 0.087(4) 0.065(4) -0.023(3) 0.043(3) -0.011(4)
O5 0.069(4) 0.072(4) 0.064(4) -0.006(3) 0.041(3) -0.015(3)
O6 0.075(5) 0.091(5) 0.077(5) 0.029(4) 0.043(4) 0.004(4)
O7 0.068(4) 0.056(4) 0.064(4) -0.013(3) 0.040(4) -0.006(3)
O8 0.092(5) 0.071(4) 0.058(4) -0.011(3) 0.041(3) 0.004(4)
N1 0.111(5) 0.047(3) 0.088(4) 0.004(3) 0.064(4) 0.019(3)
C1N 0.120(6) 0.074(5) 0.072(5) -0.001(4) 0.062(4) -0.001(4)
C2N 0.114(6) 0.075(5) 0.073(5) 0.015(4) 0.042(4) 0.017(4)
C3N 0.129(8) 0.069(5) 0.085(6) 0.002(5) 0.042(6) 0.010(6)
C4N 0.117(9) 0.072(5) 0.163(14) 0.025(7) 0.080(8) 0.007(7)
C5N 0.137(7) 0.083(6) 0.097(6) 0.022(5) 0.079(6) 0.030(5)
C6N 0.199(11) 0.114(8) 0.228(13) 0.008(9) 0.172(11) 0.007(8)
C1 0.077(5) 0.044(4) 0.055(4) -0.001(3) 0.034(4) 0.013(4)
C2 0.081(5) 0.068(5) 0.050(4) 0.005(4) 0.037(4) 0.003(4)
C3 0.075(6) 0.068(6) 0.053(5) -0.001(4) 0.034(5) -0.006(5)
C4 0.087(7) 0.048(5) 0.051(5) -0.001(4) 0.042(5) -0.001(4)
C5 0.073(5) 0.078(6) 0.055(4) -0.016(4) 0.033(4) -0.010(4)
C6 0.068(5) 0.049(4) 0.068(5) -0.002(4) 0.035(4) 0.001(4)
C7 0.084(6) 0.040(4) 0.069(6) -0.019(4) 0.052(5) -0.013(4)
C8 0.078(6) 0.061(5) 0.061(5) 0.003(4) 0.045(5) 0.003(4)
C9 0.074(6) 0.055(5) 0.059(5) -0.001(4) 0.042(5) 0.005(4)
C10 0.079(6) 0.040(4) 0.056(5) 0.001(4) 0.044(5) 0.002(4)
C11 0.070(6) 0.094(7) 0.063(6) -0.002(5) 0.041(5) 0.008(5)
C12 0.065(5) 0.066(5) 0.063(5) 0.011(4) 0.033(4) 0.007(4)
C13 0.078(5) 0.065(4) 0.065(4) -0.004(4) 0.043(4) 0.013(4)
C14 0.093(7) 0.113(7) 0.074(6) 0.006(5) 0.043(5) 0.028(5)
C15 0.103(9) 0.202(12) 0.084(7) -0.005(7) 0.035(7) 0.041(8)
C16 0.081(7) 0.231(15) 0.102(9) -0.017(9) 0.030(7) 0.026(9)
C17 0.090(7) 0.152(9) 0.154(11) -0.031(9) 0.066(7) -0.019(7)
C18 0.082(5) 0.104(6) 0.090(6) -0.009(5) 0.044(5) 0.003(4)
C31 0.087(9) 0.154(11) 0.073(7) 0.008(7) 0.035(7) -0.052(8)
C32 0.103(6) 0.116(7) 0.059(5) -0.009(4) 0.049(4) -0.017(5)
C33 0.133(8) 0.136(9) 0.097(7) -0.008(6) 0.084(7) -0.034(7)
C34 0.140(14) 0.42(3) 0.117(12) 0.102(15) 0.068(11) -0.048(16)
C35 0.070(8) 0.58(4) 0.30(2) 0.23(3) 0.049(12) -0.051(15)
C36 0.073(7) 0.56(4) 0.152(12) 0.194(18) 0.032(8) -0.023(14)
C41 0.086(7) 0.055(4) 0.049(5) 0.000(4) 0.044(5) -0.006(4)
C42 0.110(7) 0.075(5) 0.071(6) 0.031(4) 0.056(6) 0.041(5)
C43 0.101(6) 0.090(6) 0.085(6) 0.038(5) 0.062(5) 0.042(4)
C44 0.092(8) 0.082(6) 0.103(8) 0.019(6) 0.077(7) 0.017(5)
C45 0.120(7) 0.080(5) 0.066(4) 0.006(4) 0.059(5) 0.024(5)
C46 0.096(5) 0.082(5) 0.066(4) -0.015(4) 0.050(4) -0.003(4)
C61 0.066(4) 0.079(5) 0.077(5) -0.014(4) 0.033(4) -0.006(4)
C62 0.082(7) 0.259(14) 0.118(8) -0.055(8) 0.044(6) -0.050(7)
C63 0.101(8) 0.277(17) 0.160(11) -0.078(12) 0.064(8) -0.063(9)
C64 0.069(6) 0.179(10) 0.190(13) -0.061(10) 0.029(8) -0.013(6)
C65 0.105(10) 0.51(3) 0.206(17) -0.22(2) 0.055(11) -0.054(15)
C66 0.098(8) 0.41(3) 0.154(12) -0.171(15) 0.067(8) -0.096(12)
C71 0.075(5) 0.059(4) 0.062(5) -0.009(4) 0.040(4) -0.008(4)
C72 0.099(7) 0.125(7) 0.098(6) -0.035(5) 0.066(5) -0.043(5)
C73 0.135(10) 0.183(11) 0.158(11) -0.047(9) 0.108(9) -0.072(9)
C74 0.086(10) 0.266(16) 0.111(10) 0.045(10) 0.055(8) 0.029(10)
C75 0.067(8) 0.157(9) 0.135(9) -0.001(8) 0.049(6) 0.002(6)
C76 0.094(8) 0.089(6) 0.101(7) 0.010(5) 0.056(6) 0.006(5)
C91 0.103(8) 0.075(7) 0.077(7) 0.025(5) 0.062(7) 0.024(6)
C92 0.119(10) 0.278(18) 0.126(11) 0.131(12) 0.057(9) 0.060(10)
C93 0.111(9) 0.38(2) 0.170(13) 0.165(15) 0.080(9) 0.094(11)
C94 0.097(9) 0.29(2) 0.114(10) 0.084(12) 0.045(8) 0.040(11)
C95 0.128(9) 0.167(11) 0.059(6) 0.019(7) 0.039(6) 0.015(9)
C96 0.090(5) 0.104(6) 0.072(5) 0.001(5) 0.048(5) 0.001(5)
C101 0.088(6) 0.050(5) 0.069(5) -0.010(4) 0.053(5) -0.017(4)
C102 0.116(6) 0.075(5) 0.081(5) -0.012(5) 0.062(5) 0.000(5)
C103 0.116(7) 0.098(7) 0.081(6) -0.039(5) 0.056(6) -0.019(6)
C104 0.115(10) 0.081(6) 0.069(6) -0.026(5) 0.044(7) -0.039(7)
C105 0.095(7) 0.092(6) 0.072(6) 0.007(5) 0.035(6) -0.021(5)
C106 0.106(7) 0.066(5) 0.061(5) -0.008(4) 0.050(6) -0.013(5)
C121 0.073(7) 0.207(13) 0.060(6) -0.025(7) 0.032(5) 0.023(7)
C122 0.087(9) 0.44(3) 0.125(12) 0.074(14) 0.047(8) -0.006(12)
C123 0.117(15) 1.21(10) 0.19(2) 0.23(3) 0.090(15) 0.09(3)
C124 0.079(9) 0.53(4) 0.127(13) 0.027(18) 0.035(9) 0.102(15)
C125 0.131(18) 0.62(5) 0.32(3) -0.20(3) 0.12(2) 0.04(2)
C126 0.149(15) 0.55(4) 0.181(16) -0.04(2) 0.072(13) 0.127(19)

loop_
_atom_type_symbol
_atom_type_description
_atom_type_scat_dispersion_real
_atom_type_scat_dispersion_imag
_atom_type_scat_source
C C 0.0033 0.0016 'International Tables Vol C Tables 4.2.6.8 and 6.1.1.4'
H H 0.0000 0.0000 'International Tables Vol C Tables 4.2.6.8 and 6.1.1.4'
N N 0.0061 0.0033 'International Tables Vol C Tables 4.2.6.8 and 6.1.1.4'
O O 0.0106 0.0060 'International Tables Vol C Tables 4.2.6.8 and 6.1.1.4'
Eu Eu -0.1578 3.6682 'International Tables Vol C Tables 4.2.6.8 and 6.1.1.4'

loop_
_geom_angle_atom_site_label_1
_geom_angle_atom_site_label_2
_geom_angle_atom_site_label_3
_geom_angle
O4 Eu1 O6 78.0(3)
O4 Eu1 O8 79.3(3)
O6 Eu1 O8 73.3(3)
O4 Eu1 O3 70.2(2)
O6 Eu1 O3 82.8(3)
O8 Eu1 O3 144.5(2)
O4 Eu1 O5 134.5(2)
O6 Eu1 O5 70.4(3)
O8 Eu1 O5 119.73(14)
O3 Eu1 O5 73.9(2)
O4 Eu1 O7 144.2(2)
O6 Eu1 O7 111.20(15)
O8 Eu1 O7 71.3(3)
O3 Eu1 O7 143.4(2)
O5 Eu1 O7 79.3(2)
O4 Eu1 O2 71.6(2)
O6 Eu1 O2 139.8(2)
O8 Eu1 O2 75.7(3)
O3 Eu1 O2 109.98(14)
O5 Eu1 O2 149.1(2)
O7 Eu1 O2 81.6(2)
O4 Eu1 O1 114.38(14)
O6 Eu1 O1 148.6(2)
O8 Eu1 O1 135.6(2)
O3 Eu1 O1 75.6(2)
O5 Eu1 O1 81.8(2)
O7 Eu1 O1 76.3(2)
O2 Eu1 O1 70.2(2)
C1 O1 Eu1 124.7(5)
C3 O2 Eu1 132.2(7)
C4 O3 Eu1 133.1(6)
C6 O4 Eu1 137.5(6)
C7 O5 Eu1 133.5(6)
C9 O6 Eu1 137.4(7)
C10 O7 Eu1 132.8(7)
C12 O8 Eu1 135.4(7)
C1N N1 C5N 113.4(6)
C1N N1 C3N 113.8(6)
C5N N1 C3N 110.3(7)
C1N N1 H1N 105(5)
C5N N1 H1N 115(5)
C3N N1 H1N 98(5)
N1 C1N C2N 113.3(5)
N1 C1N H1NA 108.9
C2N C1N H1NA 108.9
N1 C1N H1NB 108.9
C2N C1N H1NB 108.9
H1NA C1N H1NB 107.7
C1N C2N H2NA 109.5
C1N C2N H2NB 109.5
H2NA C2N H2NB 109.5
C1N C2N H2NC 109.5
H2NA C2N H2NC 109.5
H2NB C2N H2NC 109.5
C4N C3N N1 113.8(9)
C4N C3N H3NA 108.8
N1 C3N H3NA 108.8
C4N C3N H3NB 108.8
N1 C3N H3NB 108.8
H3NA C3N H3NB 107.7
C3N C4N H4NA 109.5
C3N C4N H4NB 109.5
H4NA C4N H4NB 109.5
C3N C4N H4NC 109.5
H4NA C4N H4NC 109.5
H4NB C4N H4NC 109.5
C6N C5N N1 115.1(7)
C6N C5N H5NA 108.5
N1 C5N H5NA 108.5
C6N C5N H5NB 108.5
N1 C5N H5NB 108.5
H5NA C5N H5NB 107.5
C5N C6N H6NA 109.5
C5N C6N H6NB 109.5
H6NA C6N H6NB 109.5
C5N C6N H6NC 109.5
H6NA C6N H6NC 109.5
H6NB C6N H6NC 109.5
O1 C1 C2 125.3(7)
O1 C1 C13 115.1(6)
C2 C1 C13 119.6(6)
C1 C2 C3 125.1(7)
C1 C2 H2A 117.4
C3 C2 H2A 117.4
O2 C3 C2 123.7(9)
O2 C3 C31 116.6(10)
C2 C3 C31 119.7(9)
O3 C4 C5 125.1(8)
O3 C4 C41 113.3(9)
C5 C4 C41 121.6(8)
C4 C5 C6 123.1(8)
C4 C5 H5A 118.4
C6 C5 H5A 118.4
O4 C6 C5 123.7(7)
O4 C6 C61 117.5(7)
C5 C6 C61 118.8(7)
O5 C7 C8 124.6(9)
O5 C7 C71 116.5(8)
C8 C7 C71 118.7(8)
C7 C8 C9 125.3(8)
C7 C8 H8A 117.4
C9 C8 H8A 117.4
O6 C9 C8 121.1(9)
O6 C9 C91 118.9(9)
C8 C9 C91 119.7(9)
O7 C10 C11 126.6(9)
O7 C10 C101 113.2(9)
C11 C10 C101 120.3(9)
C10 C11 C12 124.7(9)
C10 C11 H11A 117.7
C12 C11 H11A 117.7
O8 C12 C11 123.9(9)
O8 C12 C121 114.6(9)
C11 C12 C121 121.3(9)
C18 C13 C14 120.5(8)
C18 C13 C1 117.8(7)
C14 C13 C1 121.7(7)
C13 C14 C15 118.9(10)
C13 C14 H14A 120.6
C15 C14 H14A 120.6
C16 C15 C14 120.5(11)
C16 C15 H15A 119.7
C14 C15 H15A 119.7
C17 C16 C15 120.0(11)
C17 C16 H16A 120.0
C15 C16 H16A 120.0
C16 C17 C18 119.6(11)
C16 C17 H17A 120.2
C18 C17 H17A 120.2
C13 C18 C17 120.3(9)
C13 C18 H18A 119.8
C17 C18 H18A 119.8
C36 C31 C32 111.6(10)
C36 C31 C3 117.8(11)
C32 C31 C3 130.5(11)
C31 C32 C33 126.7(9)
C31 C32 H32A 116.7
C33 C32 H32A 116.7
C34 C33 C32 123.4(11)
C34 C33 H33A 118.3
C32 C33 H33A 118.3
C33 C34 C35 116.2(14)
C33 C34 H34A 121.9
C35 C34 H34A 121.9
C34 C35 C36 121.1(14)
C34 C35 H35A 119.4
C36 C35 H35A 119.4
C31 C36 C35 120.8(13)
C31 C36 H36A 119.6
C35 C36 H36A 119.6
C42 C41 C46 122.9(8)
C42 C41 C4 119.8(8)
C46 C41 C4 117.3(8)
C41 C42 C43 120.0(9)
C41 C42 H42A 120.0
C43 C42 H42A 120.0
C42 C43 C44 117.6(9)
C42 C43 H43A 121.2
C44 C43 H43A 121.2
C45 C44 C43 121.6(8)
C45 C44 H44A 119.2
C43 C44 H44A 119.2
C44 C45 C46 120.4(7)
C44 C45 H45A 119.8
C46 C45 H45A 119.8
C45 C46 C41 117.3(8)
C45 C46 H46A 121.4
C41 C46 H46A 121.4
C62 C61 C66 113.4(8)
C62 C61 C6 121.4(8)
C66 C61 C6 124.8(8)
C61 C62 C63 126.8(10)
C61 C62 H62A 116.6
C63 C62 H62A 116.6
C64 C63 C62 116.5(11)
C64 C63 H63A 121.7
C62 C63 H63A 121.7
C65 C64 C63 120.2(11)
C65 C64 H64A 119.9
C63 C64 H64A 119.9
C64 C65 C66 121.0(13)
C64 C65 H65A 119.5
C66 C65 H65A 119.5
C61 C66 C65 121.3(12)
C61 C66 H66A 119.3
C65 C66 H66A 119.3
C72 C71 C76 115.8(8)
C72 C71 C7 125.8(8)
C76 C71 C7 118.5(8)
C71 C72 C73 123.4(11)
C71 C72 H72A 118.3
C73 C72 H72A 118.3
C74 C73 C72 117.1(14)
C74 C73 H73A 121.4
C72 C73 H73A 121.4
C73 C74 C75 124.1(14)
C73 C74 H74A 117.9
C75 C74 H74A 117.9
C76 C75 C74 116.2(11)
C76 C75 H75A 121.9
C74 C75 H75A 121.9
C75 C76 C71 123.3(10)
C75 C76 H76A 118.3
C71 C76 H76A 118.3
C96 C91 C92 115.2(10)
C96 C91 C9 128.5(10)
C92 C91 C9 116.1(9)
C91 C92 C93 121.7(11)
C91 C92 H92A 119.1
C93 C92 H92A 119.1
C94 C93 C92 119.4(12)
C94 C93 H93A 120.3
C92 C93 H93A 120.3
C95 C94 C93 119.0(13)
C95 C94 H94A 120.5
C93 C94 H94A 120.5
C94 C95 C96 121.7(11)
C94 C95 H95A 119.2
C96 C95 H95A 119.2
C91 C96 C95 122.8(9)
C91 C96 H96A 118.6
C95 C96 H96A 118.6
C106 C101 C102 120.4(9)
C106 C101 C10 119.5(8)
C102 C101 C10 120.0(9)
C101 C102 C103 118.2(9)
C101 C102 H10A 120.9
C103 C102 H10A 120.9
C104 C103 C102 121.5(8)
C104 C103 H10B 119.2
C102 C103 H10B 119.2
C103 C104 C105 121.1(9)
C103 C104 H10C 119.4
C105 C104 H10C 119.4
C106 C105 C104 118.4(10)
C106 C105 H10D 120.8
C104 C105 H10D 120.8
C105 C106 C101 120.2(9)
C105 C106 H10E 119.9
C101 C106 H10E 119.9
C122 C121 C126 120.0
C122 C121 C12 117.8(8)
C126 C121 C12 122.1(8)
C121 C122 C123 120.0
C121 C122 H12A 120.0
C123 C122 H12A 120.0
C122 C123 C124 120.0
C122 C123 H12B 120.0
C124 C123 H12B 120.0
C125 C124 C123 120.0
C125 C124 H12C 120.0
C123 C124 H12C 120.0
C126 C125 C124 120.0
C126 C125 H12D 120.0
C124 C125 H12D 120.0
C125 C126 C121 120.0
C125 C126 H12E 120.0
C121 C126 H12E 120.0

loop_
_geom_bond_atom_site_label_1
_geom_bond_atom_site_label_2
_geom_bond_distance
Eu1 O4 2.327(7)
Eu1 O6 2.340(7)
Eu1 O8 2.349(8)
Eu1 O3 2.397(6)
Eu1 O5 2.399(7)
Eu1 O7 2.405(7)
Eu1 O2 2.416(7)
Eu1 O1 2.431(6)
O1 C1 1.285(8)
O2 C3 1.277(11)
O3 C4 1.268(10)
O4 C6 1.268(9)
O5 C7 1.247(10)
O6 C9 1.267(11)
O7 C10 1.260(10)
O8 C12 1.271(11)
N1 C1N 1.488(9)
N1 C5N 1.500(9)
N1 C3N 1.516(10)
N1 H1N 0.80(7)
C1N C2N 1.506(9)
C1N H1NA 0.9700
C1N H1NB 0.9700
C2N H2NA 0.9600
C2N H2NB 0.9600
C2N H2NC 0.9600
C3N C4N 1.483(16)
C3N H3NA 0.9700
C3N H3NB 0.9700
C4N H4NA 0.9600
C4N H4NB 0.9600
C4N H4NC 0.9600
C5N C6N 1.428(12)
C5N H5NA 0.9700
C5N H5NB 0.9700
C6N H6NA 0.9600
C6N H6NB 0.9600
C6N H6NC 0.9600
C1 C2 1.376(10)
C1 C13 1.499(9)
C2 C3 1.382(13)
C2 H2A 0.9300
C3 C31 1.435(14)
C4 C5 1.389(12)
C4 C41 1.554(13)
C5 C6 1.397(10)
C5 H5A 0.9300
C6 C61 1.488(10)
C7 C8 1.395(13)
C7 C71 1.516(12)
C8 C9 1.409(14)
C8 H8A 0.9300
C9 C91 1.441(14)
C10 C11 1.363(13)
C10 C101 1.540(13)
C11 C12 1.384(13)
C11 H11A 0.9300
C12 C121 1.487(12)
C13 C18 1.357(9)
C13 C14 1.379(10)
C14 C15 1.413(13)
C14 H14A 0.9300
C15 C16 1.370(15)
C15 H15A 0.9300
C16 C17 1.367(14)
C16 H16A 0.9300
C17 C18 1.414(11)
C17 H17A 0.9300
C18 H18A 0.9300
C31 C36 1.347(16)
C31 C32 1.349(12)
C32 C33 1.350(10)
C32 H32A 0.9300
C33 C34 1.255(18)
C33 H33A 0.9300
C34 C35 1.34(2)
C34 H34A 0.9300
C35 C36 1.462(17)
C35 H35A 0.9300
C36 H36A 0.9300
C41 C42 1.340(13)
C41 C46 1.410(11)
C42 C43 1.382(11)
C42 H42A 0.9300
C43 C44 1.441(13)
C43 H43A 0.9300
C44 C45 1.332(13)
C44 H44A 0.9300
C45 C46 1.400(9)
C45 H45A 0.9300
C46 H46A 0.9300
C61 C62 1.305(11)
C61 C66 1.353(12)
C62 C63 1.383(12)
C62 H62A 0.9300
C63 C64 1.319(15)
C63 H63A 0.9300
C64 C65 1.305(17)
C64 H64A 0.9300
C65 C66 1.380(16)
C65 H65A 0.9300
C66 H66A 0.9300
C71 C72 1.337(11)
C71 C76 1.380(11)
C72 C73 1.390(13)
C72 H72A 0.9300
C73 C74 1.292(18)
C73 H73A 0.9300
C74 C75 1.383(17)
C74 H74A 0.9300
C75 C76 1.347(13)
C75 H75A 0.9300
C76 H76A 0.9300
C91 C96 1.361(11)
C91 C92 1.371(16)
C92 C93 1.431(15)
C92 H92A 0.9300
C93 C94 1.354(17)
C93 H93A 0.9300
C94 C95 1.319(16)
C94 H94A 0.9300
C95 C96 1.385(11)
C95 H95A 0.9300
C96 H96A 0.9300
C101 C106 1.374(13)
C101 C102 1.385(11)
C102 C103 1.386(10)
C102 H10A 0.9300
C103 C104 1.313(13)
C103 H10B 0.9300
C104 C105 1.405(13)
C104 H10C 0.9300
C105 C106 1.368(12)
C105 H10D 0.9300
C106 H10E 0.9300
C121 C122 1.3900
C121 C126 1.3900
C122 C123 1.3900
C122 H12A 0.9300
C123 C124 1.3900
C123 H12B 0.9300
C124 C125 1.3900
C124 H12C 0.9300
C125 C126 1.3900
C125 H12D 0.9300
C126 H12E 0.9300

loop_
_geom_torsion_atom_site_label_1
_geom_torsion_atom_site_label_2
_geom_torsion_atom_site_label_3
_geom_torsion_atom_site_label_4
_geom_torsion
O4 Eu1 O1 C1 -102.2(6)
O6 Eu1 O1 C1 149.9(6)
O8 Eu1 O1 C1 -2.3(8)
O3 Eu1 O1 C1 -162.2(7)
O5 Eu1 O1 C1 122.4(7)
O7 Eu1 O1 C1 41.5(6)
O2 Eu1 O1 C1 -44.3(6)
O4 Eu1 O2 C3 158.6(10)
O6 Eu1 O2 C3 -158.5(8)
O8 Eu1 O2 C3 -118.1(9)
O3 Eu1 O2 C3 98.7(9)
O5 Eu1 O2 C3 6.7(12)
O7 Eu1 O2 C3 -45.4(9)
O1 Eu1 O2 C3 33.0(9)
O4 Eu1 O3 C4 28.0(8)
O6 Eu1 O3 C4 -51.9(8)
O8 Eu1 O3 C4 -4.5(10)
O5 Eu1 O3 C4 -123.5(8)
O7 Eu1 O3 C4 -168.1(7)
O2 Eu1 O3 C4 88.7(8)
O1 Eu1 O3 C4 151.0(8)
O6 Eu1 O4 C6 61.6(9)
O8 Eu1 O4 C6 136.6(9)
O3 Eu1 O4 C6 -24.9(8)
O5 Eu1 O4 C6 15.1(10)
O7 Eu1 O4 C6 171.4(7)
O2 Eu1 O4 C6 -145.1(9)
O1 Eu1 O4 C6 -87.9(9)
O4 Eu1 O5 C7 21.7(11)
O6 Eu1 O5 C7 -27.2(9)
O8 Eu1 O5 C7 -83.4(9)
O3 Eu1 O5 C7 60.8(9)
O7 Eu1 O5 C7 -144.4(9)
O2 Eu1 O5 C7 163.0(8)
O1 Eu1 O5 C7 138.0(9)
O4 Eu1 O6 C9 -118.5(10)
O8 Eu1 O6 C9 159.3(11)
O3 Eu1 O6 C9 -47.3(10)
O5 Eu1 O6 C9 28.2(10)
O7 Eu1 O6 C9 97.7(10)
O2 Eu1 O6 C9 -159.8(9)
O1 Eu1 O6 C9 -0.9(14)
O4 Eu1 O7 C10 -16.0(10)
O6 Eu1 O7 C10 83.1(8)
O8 Eu1 O7 C10 20.4(8)
O3 Eu1 O7 C10 -169.6(7)
O5 Eu1 O7 C10 147.0(8)
O2 Eu1 O7 C10 -57.3(8)
O1 Eu1 O7 C10 -128.9(8)
O4 Eu1 O8 C12 134.7(10)
O6 Eu1 O8 C12 -144.7(10)
O3 Eu1 O8 C12 165.6(8)
O5 Eu1 O8 C12 -89.8(10)
O7 Eu1 O8 C12 -24.7(9)
O2 Eu1 O8 C12 61.1(10)
O1 Eu1 O8 C12 20.6(11)
C5N N1 C1N C2N -57.7(8)
C3N N1 C1N C2N 69.4(8)
C1N N1 C3N C4N 73.4(9)
C5N N1 C3N C4N -157.9(8)
C1N N1 C5N C6N -58.4(9)
C3N N1 C5N C6N 172.8(7)
Eu1 O1 C1 C2 43.5(10)
Eu1 O1 C1 C13 -137.2(5)
O1 C1 C2 C3 -5.1(13)
C13 C1 C2 C3 175.7(8)
Eu1 O2 C3 C2 -15.9(15)
Eu1 O2 C3 C31 165.4(7)
C1 C2 C3 O2 -10.6(15)
C1 C2 C3 C31 168.0(8)
Eu1 O3 C4 C5 -23.4(14)
Eu1 O3 C4 C41 156.9(6)
O3 C4 C5 C6 -1.6(14)
C41 C4 C5 C6 178.0(8)
Eu1 O4 C6 C5 15.8(13)
Eu1 O4 C6 C61 -167.2(6)
C4 C5 C6 O4 6.3(13)
C4 C5 C6 C61 -170.7(7)
Eu1 O5 C7 C8 20.5(14)
Eu1 O5 C7 C71 -163.6(6)
O5 C7 C8 C9 3.6(14)
C71 C7 C8 C9 -172.2(8)
Eu1 O6 C9 C8 -20.7(15)
Eu1 O6 C9 C91 165.3(7)
C7 C8 C9 O6 -4.5(14)
C7 C8 C9 C91 169.5(8)
Eu1 O7 C10 C11 -12.1(14)
Eu1 O7 C10 C101 167.6(5)
O7 C10 C11 C12 -6.8(16)
C101 C10 C11 C12 173.5(8)
Eu1 O8 C12 C11 19.7(16)
Eu1 O8 C12 C121 -154.4(7)
C10 C11 C12 O8 3.6(16)
C10 C11 C12 C121 177.3(9)
O1 C1 C13 C18 34.3(9)
C2 C1 C13 C18 -146.4(7)
O1 C1 C13 C14 -146.7(7)
C2 C1 C13 C14 32.6(10)
C18 C13 C14 C15 1.6(11)
C1 C13 C14 C15 -177.3(7)
C13 C14 C15 C16 1.6(14)
C14 C15 C16 C17 -1.9(17)
C15 C16 C17 C18 -0.9(16)
C14 C13 C18 C17 -4.5(11)
C1 C13 C18 C17 174.5(7)
C16 C17 C18 C13 4.2(13)
O2 C3 C31 C36 14.8(13)
C2 C3 C31 C36 -164.0(9)
O2 C3 C31 C32 -168.0(8)
C2 C3 C31 C32 13.3(15)
C36 C31 C32 C33 -0.3(5)
C3 C31 C32 C33 -177.7(11)
C31 C32 C33 C34 -1.2(6)
C32 C33 C34 C35 2.8(11)
C33 C34 C35 C36 -3.1(14)
C32 C31 C36 C35 -0.1(10)
C3 C31 C36 C35 177.7(11)
C34 C35 C36 C31 1.9(14)
O3 C4 C41 C42 -34.4(12)
C5 C4 C41 C42 145.9(9)
O3 C4 C41 C46 147.1(8)
C5 C4 C41 C46 -32.6(12)
C46 C41 C42 C43 -2.8(13)
C4 C41 C42 C43 178.8(7)
C41 C42 C43 C44 -0.6(11)
C42 C43 C44 C45 3.9(13)
C43 C44 C45 C46 -3.8(14)
C44 C45 C46 C41 0.4(12)
C42 C41 C46 C45 3.0(13)
C4 C41 C46 C45 -178.5(7)
O4 C6 C61 C62 -7.4(12)
C5 C6 C61 C62 169.8(9)
O4 C6 C61 C66 164.2(13)
C5 C6 C61 C66 -18.6(15)
C66 C61 C62 C63 9(2)
C6 C61 C62 C63 -178.9(11)
C61 C62 C63 C64 -6(2)
C62 C63 C64 C65 3(3)
C63 C64 C65 C66 -4(3)
C62 C61 C66 C65 -9(3)
C6 C61 C66 C65 179.1(16)
C64 C65 C66 C61 7(4)
O5 C7 C71 C72 -156.4(9)
C8 C7 C71 C72 19.8(12)
O5 C7 C71 C76 24.2(11)
C8 C7 C71 C76 -159.7(8)
C76 C71 C72 C73 -3.6(13)
C7 C71 C72 C73 177.0(9)
C71 C72 C73 C74 3.0(18)
C72 C73 C74 C75 -1(2)
C73 C74 C75 C76 0(2)
C74 C75 C76 C71 -0.4(16)
C72 C71 C76 C75 2.2(13)
C7 C71 C76 C75 -178.2(9)
O6 C9 C91 C96 179.7(10)
C8 C9 C91 C96 5.6(15)
O6 C9 C91 C92 4.6(16)
C8 C9 C91 C92 -169.5(12)
C96 C91 C92 C93 3(2)
C9 C91 C92 C93 178.7(15)
C91 C92 C93 C94 -2(3)
C92 C93 C94 C95 2(3)
C93 C94 C95 C96 -3(3)
C92 C91 C96 C95 -4.4(17)
C9 C91 C96 C95 -179.6(10)
C94 C95 C96 C91 5(2)
O7 C10 C101 C106 -25.9(12)
C11 C10 C101 C106 153.8(8)
O7 C10 C101 C102 155.5(8)
C11 C10 C101 C102 -24.8(12)
C106 C101 C102 C103 1.1(12)
C10 C101 C102 C103 179.7(8)
C101 C102 C103 C104 0.7(14)
C102 C103 C104 C105 -3.0(16)
C103 C104 C105 C106 3.4(14)
C104 C105 C106 C101 -1.5(12)
C102 C101 C106 C105 -0.7(13)
C10 C101 C106 C105 -179.3(7)
O8 C12 C121 C122 14.8(12)
C11 C12 C121 C122 -159.5(8)
O8 C12 C121 C126 -169.2(8)
C11 C12 C121 C126 16.5(13)
C126 C121 C122 C123 0.0
C12 C121 C122 C123 176.1(9)
C121 C122 C123 C124 0.0
C122 C123 C124 C125 0.0
C123 C124 C125 C126 0.0
C124 C125 C126 C121 0.0
C122 C121 C126 C125 0.0
C12 C121 C126 C125 -175.9(10)
